data_2233869
loop_
_publ_author_name
'Asiri, Abdullah M.'
'Al-Youbi, Abdulrahman O.'
'Ng, Seik Weng'
'Tiekink, Edward R. T.'

_publ_section_title
;
 (2<i>Z</i>)-1-(5-Hydroxy-3-methyl-1-phenyl-1<i>H</i>-pyrazol-4-yl)-3-(4-methylanilino)but-2-en-1-one
;
_journal_coeditor_code HG5179
_journal_issue 3
_journal_name_full 'Acta Crystallographica Section E'
_journal_page_first o794
_journal_paper_doi 10.1107/S1600536812006526
_journal_volume 68
_journal_year 2012
_chemical_formula_iupac 'C21 H21 N3 O2'
_chemical_formula_moiety 'C21 H21 N3 O2'
_chemical_formula_sum 'C21 H21 N3 O2'
_chemical_formula_weight 347.41
_chemical_name_systematic
;
(2<i>Z</i>)-1-(5-Hydroxy-3-methyl-1-phenyl-1<i>H</i>-pyrazol-4-yl)-
3-(4-methylanilino)but-2-en-1-one
;
_space_group_IT_number 14
_symmetry_cell_setting monoclinic
_symmetry_space_group_name_Hall '-P 2ybc'
_symmetry_space_group_name_H-M 'P 1 21/c 1'
_atom_sites_solution_hydrogens geom
_atom_sites_solution_primary direct
_atom_sites_solution_secondary difmap
_audit_creation_method SHELXL-97
_cell_angle_alpha 90.00
_cell_angle_beta 96.190(5)
_cell_angle_gamma 90.00
_cell_formula_units_Z 4
_cell_length_a 14.9041(8)
_cell_length_b 6.9222(4)
_cell_length_c 17.1921(8)
_cell_measurement_reflns_used 2466
_cell_measurement_temperature 100(2)
_cell_measurement_theta_max 27.4973
_cell_measurement_theta_min 2.3784
_cell_volume 1763.35(16)
_computing_cell_refinement 'CrysAlis PRO (Agilent, 2011)'
_computing_data_collection 'CrysAlis PRO (Agilent, 2011)'
_computing_data_reduction 'CrysAlis PRO (Agilent, 2011)'
_computing_molecular_graphics 'ORTEP-3 (Farrugia, 1997) and DIAMOND (Brandenburg, 2006)'
_computing_publication_material 'publCIF (Westrip, 2010)'
_computing_structure_refinement 'SHELXL97 (Sheldrick, 2008)'
_computing_structure_solution 'SHELXS97 (Sheldrick, 2008)'
_diffrn_ambient_temperature 100(2)
_diffrn_detector_area_resol_mean 10.4041
_diffrn_measured_fraction_theta_full 0.998
_diffrn_measured_fraction_theta_max 0.998
_diffrn_measurement_device_type 'Agilent SuperNova Dual diffractometer with an Atlas detector'
_diffrn_measurement_method '\w scan'
_diffrn_radiation_monochromator Mirror
_diffrn_radiation_source 'SuperNova (Mo) X-ray Source'
_diffrn_radiation_type MoK\a
_diffrn_radiation_wavelength 0.71073
_diffrn_reflns_av_R_equivalents 0.0758
_diffrn_reflns_av_sigmaI/netI 0.1057
_diffrn_reflns_limit_h_max 19
_diffrn_reflns_limit_h_min -18
_diffrn_reflns_limit_k_max 8
_diffrn_reflns_limit_k_min -8
_diffrn_reflns_limit_l_max 18
_diffrn_reflns_limit_l_min -22
_diffrn_reflns_number 12780
_diffrn_reflns_theta_full 27.56
_diffrn_reflns_theta_max 27.56
_diffrn_reflns_theta_min 2.38
_diffrn_standards_decay_% 0
_diffrn_standards_interval_count 0
_diffrn_standards_interval_time 0
_diffrn_standards_number 0
_exptl_absorpt_coefficient_mu 0.086
_exptl_absorpt_correction_T_max 0.9983
_exptl_absorpt_correction_T_min 0.9665
_exptl_absorpt_correction_type multi-scan
_exptl_absorpt_process_details '(CrysAlis PRO; Agilent, 2011)'
_exptl_crystal_colour yellow
_exptl_crystal_density_diffrn 1.309
_exptl_crystal_density_method 'not measured'
_exptl_crystal_description needle
_exptl_crystal_F_000 736
_exptl_crystal_size_max 0.40
_exptl_crystal_size_mid 0.02
_exptl_crystal_size_min 0.02
_refine_diff_density_max 0.235
_refine_diff_density_min -0.290
_refine_ls_extinction_method none
_refine_ls_goodness_of_fit_ref 1.017
_refine_ls_hydrogen_treatment mixed
_refine_ls_matrix_type full
_refine_ls_number_parameters 246
_refine_ls_number_reflns 4055
_refine_ls_number_restraints 2
_refine_ls_restrained_S_all 1.018
_refine_ls_R_factor_all 0.1134
_refine_ls_R_factor_gt 0.0600
_refine_ls_shift/su_max 0.001
_refine_ls_shift/su_mean 0.001
_refine_ls_structure_factor_coef Fsqd
_refine_ls_weighting_details 'calc w=1/[\s^2^(Fo^2^)+(0.0650P)^2^+0.0990P] where P=(Fo^2^+2Fc^2^)/3'
_refine_ls_weighting_scheme calc
_refine_ls_wR_factor_gt 0.1316
_refine_ls_wR_factor_ref 0.1636
_reflns_number_gt 2455
_reflns_number_total 4055
_reflns_threshold_expression I>2\s(I)
_cod_data_source_file hg5179.cif
_cod_data_source_block I
_cod_original_sg_symbol_H-M 'P 21/c'
_cod_database_code 2233869
_cod_database_fobs_code 2233869

loop_
_symmetry_equiv_pos_as_xyz
'x, y, z'
'-x, y+1/2, -z+1/2'
'-x, -y, -z'
'x, -y-1/2, z-1/2'

loop_
_atom_site_type_symbol
_atom_site_label
_atom_site_fract_x
_atom_site_fract_y
_atom_site_fract_z
_atom_site_U_iso_or_equiv
_atom_site_adp_type
_atom_site_calc_flag
_atom_site_refinement_flags
_atom_site_occupancy
_atom_site_symmetry_multiplicity
O O1 0.50304(12) 0.0677(2) 0.39888(10) 0.0275(4) Uani d D 1 1
O O2 0.37132(11) 0.0655(2) 0.29485(9) 0.0244(4) Uani d . 1 1
N N1 0.64285(13) 0.0686(2) 0.34357(10) 0.0192(4) Uani d . 1 1
N N2 0.67114(13) 0.0711(2) 0.26853(10) 0.0229(4) Uani d . 1 1
N N3 0.23145(13) 0.0409(3) 0.18426(11) 0.0215(4) Uani d D 1 1
C C1 0.70881(15) 0.0615(3) 0.40934(12) 0.0186(5) Uani d . 1 1
C C2 0.68417(16) 0.0546(3) 0.48530(13) 0.0231(5) Uani d . 1 1
H H2A 0.6223 0.0541 0.4941 0.028 Uiso calc R 1 1
C C3 0.75125(17) 0.0486(3) 0.54797(13) 0.0256(5) Uani d . 1 1
H H3 0.7347 0.0431 0.5998 0.031 Uiso calc R 1 1
C C4 0.84175(17) 0.0503(3) 0.53633(13) 0.0257(5) Uani d . 1 1
H H4 0.8870 0.0465 0.5797 0.031 Uiso calc R 1 1
C C5 0.86567(17) 0.0577(3) 0.46044(13) 0.0245(5) Uani d . 1 1
H H5 0.9276 0.0600 0.4519 0.029 Uiso calc R 1 1
C C6 0.79969(15) 0.0618(3) 0.39707(13) 0.0227(5) Uani d . 1 1
H H6 0.8165 0.0649 0.3453 0.027 Uiso calc R 1 1
C C7 0.55156(15) 0.0701(3) 0.33854(13) 0.0193(5) Uani d . 1 1
C C8 0.51783(15) 0.0733(3) 0.25960(12) 0.0187(5) Uani d . 1 1
C C9 0.59647(16) 0.0733(3) 0.21952(13) 0.0215(5) Uani d . 1 1
C C10 0.60368(17) 0.0740(3) 0.13342(13) 0.0302(6) Uani d . 1 1
H H10A 0.6674 0.0793 0.1243 0.045 Uiso calc R 1 1
H H10B 0.5721 0.1871 0.1096 0.045 Uiso calc R 1 1
H H10C 0.5763 -0.0439 0.1100 0.045 Uiso calc R 1 1
C C11 0.42170(16) 0.0712(3) 0.23786(13) 0.0207(5) Uani d . 1 1
C C12 0.38378(16) 0.0712(3) 0.15824(12) 0.0205(5) Uani d . 1 1
H H12 0.4245 0.0831 0.1196 0.025 Uiso calc R 1 1
C C13 0.29317(16) 0.0556(3) 0.13212(12) 0.0200(5) Uani d . 1 1
C C14 0.26394(16) 0.0493(3) 0.04612(12) 0.0229(5) Uani d . 1 1
H H14A 0.2209 -0.0566 0.0348 0.034 Uiso calc R 1 1
H H14B 0.3167 0.0283 0.0177 0.034 Uiso calc R 1 1
H H14C 0.2351 0.1720 0.0296 0.034 Uiso calc R 1 1
C C15 0.13787(16) 0.0037(3) 0.17314(13) 0.0209(5) Uani d . 1 1
C C16 0.10125(15) -0.1006(3) 0.23183(12) 0.0225(5) Uani d . 1 1
H H16 0.1400 -0.1484 0.2751 0.027 Uiso calc R 1 1
C C17 0.00953(16) -0.1349(3) 0.22785(13) 0.0231(5) Uani d . 1 1
H H17 -0.0138 -0.2033 0.2692 0.028 Uiso calc R 1 1
C C18 -0.04959(16) -0.0719(3) 0.16470(13) 0.0227(5) Uani d . 1 1
C C19 -0.01234(16) 0.0307(3) 0.10594(13) 0.0229(5) Uani d . 1 1
H H19 -0.0509 0.0746 0.0618 0.028 Uiso calc R 1 1
C C20 0.07922(16) 0.0702(3) 0.11024(12) 0.0227(5) Uani d . 1 1
H H20 0.1022 0.1432 0.0700 0.027 Uiso calc R 1 1
C C21 -0.14922(16) -0.1052(3) 0.16189(14) 0.0295(6) Uani d . 1 1
H H21 -0.1795 -0.0515 0.1132 0.044 Uiso calc R 1 1
H H21B -0.1721 -0.0416 0.2067 0.044 Uiso calc R 1 1
H H21C -0.1612 -0.2442 0.1639 0.044 Uiso calc R 1 1
H H1 0.4494(12) 0.069(5) 0.375(2) 0.102(15) Uiso d D 1 1
H H2 0.2582(15) 0.034(3) 0.2329(7) 0.031(7) Uiso d D 1 1

loop_
_atom_site_aniso_label
_atom_site_aniso_U_11
_atom_site_aniso_U_22
_atom_site_aniso_U_33
_atom_site_aniso_U_12
_atom_site_aniso_U_13
_atom_site_aniso_U_23
O1 0.0212(10) 0.0405(10) 0.0217(9) -0.0003(8) 0.0060(8) -0.0002(7)
O2 0.0207(9) 0.0336(9) 0.0199(8) -0.0008(7) 0.0060(7) 0.0005(6)
N1 0.0186(10) 0.0209(9) 0.0184(9) 0.0007(7) 0.0039(8) -0.0005(7)
N2 0.0219(11) 0.0283(10) 0.0190(10) -0.0012(8) 0.0048(8) -0.0007(7)
N3 0.0180(11) 0.0307(11) 0.0159(10) -0.0003(8) 0.0016(8) 0.0020(8)
C1 0.0204(12) 0.0138(10) 0.0216(11) 0.0004(9) 0.0024(9) 0.0017(8)
C2 0.0235(13) 0.0237(11) 0.0224(12) 0.0006(10) 0.0039(10) -0.0017(9)
C3 0.0288(14) 0.0278(12) 0.0203(12) 0.0009(10) 0.0028(10) -0.0003(9)
C4 0.0277(14) 0.0269(12) 0.0213(12) -0.0019(10) -0.0024(10) -0.0005(9)
C5 0.0224(13) 0.0253(12) 0.0256(12) -0.0007(10) 0.0022(10) 0.0008(9)
C6 0.0218(13) 0.0208(11) 0.0254(12) -0.0010(9) 0.0029(10) -0.0005(9)
C7 0.0182(12) 0.0175(10) 0.0230(12) -0.0001(9) 0.0058(9) -0.0005(8)
C8 0.0184(12) 0.0172(10) 0.0203(11) -0.0008(9) 0.0018(9) 0.0009(8)
C9 0.0218(13) 0.0209(11) 0.0218(12) -0.0001(9) 0.0022(10) 0.0009(8)
C10 0.0248(14) 0.0447(15) 0.0214(12) 0.0012(11) 0.0038(11) 0.0016(10)
C11 0.0219(13) 0.0164(10) 0.0244(12) 0.0002(9) 0.0046(10) 0.0007(8)
C12 0.0216(12) 0.0208(11) 0.0196(11) -0.0004(9) 0.0047(9) 0.0009(8)
C13 0.0230(13) 0.0171(10) 0.0202(11) 0.0002(9) 0.0043(10) 0.0013(8)
C14 0.0249(13) 0.0261(12) 0.0187(11) 0.0002(10) 0.0067(10) 0.0002(9)
C15 0.0195(13) 0.0227(11) 0.0205(11) -0.0008(9) 0.0026(9) -0.0036(8)
C16 0.0218(13) 0.0237(12) 0.0214(12) 0.0037(9) 0.0000(10) 0.0018(8)
C17 0.0250(13) 0.0234(11) 0.0219(12) -0.0010(10) 0.0070(10) 0.0026(9)
C18 0.0226(13) 0.0217(11) 0.0239(12) 0.0032(9) 0.0026(10) -0.0041(9)
C19 0.0232(13) 0.0270(12) 0.0176(11) 0.0038(9) -0.0022(10) -0.0030(8)
C20 0.0247(13) 0.0249(11) 0.0185(11) 0.0027(10) 0.0029(10) 0.0019(9)
C21 0.0260(14) 0.0347(13) 0.0279(13) -0.0015(11) 0.0038(11) -0.0017(10)

loop_
_atom_type_symbol
_atom_type_description
_atom_type_scat_dispersion_real
_atom_type_scat_dispersion_imag
_atom_type_scat_source
C C 0.0033 0.0016 'International Tables Vol C Tables 4.2.6.8 and 6.1.1.4'
H H 0.0000 0.0000 'International Tables Vol C Tables 4.2.6.8 and 6.1.1.4'
N N 0.0061 0.0033 'International Tables Vol C Tables 4.2.6.8 and 6.1.1.4'
O O 0.0106 0.0060 'International Tables Vol C Tables 4.2.6.8 and 6.1.1.4'

loop_
_geom_angle_atom_site_label_1
_geom_angle_atom_site_label_2
_geom_angle_atom_site_label_3
_geom_angle
C7 O1 H1 101(3)
C7 N1 N2 109.97(18)
C7 N1 C1 131.08(18)
N2 N1 C1 118.94(18)
C9 N2 N1 105.72(18)
C13 N3 C15 130.94(19)
C13 N3 H2 111.0(16)
C15 N3 H2 117.1(16)
C6 C1 C2 120.0(2)
C6 C1 N1 118.77(19)
C2 C1 N1 121.2(2)
C3 C2 C1 119.1(2)
C3 C2 H2A 120.4
C1 C2 H2A 120.4
C4 C3 C2 121.2(2)
C4 C3 H3 119.4
C2 C3 H3 119.4
C3 C4 C5 119.2(2)
C3 C4 H4 120.4
C5 C4 H4 120.4
C6 C5 C4 120.4(2)
C6 C5 H5 119.8
C4 C5 H5 119.8
C5 C6 C1 120.0(2)
C5 C6 H6 120.0
C1 C6 H6 120.0
O1 C7 N1 125.3(2)
O1 C7 C8 126.2(2)
N1 C7 C8 108.45(19)
C7 C8 C9 104.0(2)
C7 C8 C11 119.7(2)
C9 C8 C11 136.3(2)
N2 C9 C8 111.87(19)
N2 C9 C10 119.0(2)
C8 C9 C10 129.1(2)
C9 C10 H10A 109.5
C9 C10 H10B 109.5
H10A C10 H10B 109.5
C9 C10 H10C 109.5
H10A C10 H10C 109.5
H10B C10 H10C 109.5
O2 C11 C12 121.6(2)
O2 C11 C8 116.39(19)
C12 C11 C8 122.0(2)
C13 C12 C11 125.9(2)
C13 C12 H12 117.1
C11 C12 H12 117.1
N3 C13 C12 120.0(2)
N3 C13 C14 120.3(2)
C12 C13 C14 119.61(19)
C13 C14 H14A 109.5
C13 C14 H14B 109.5
H14A C14 H14B 109.5
C13 C14 H14C 109.5
H14A C14 H14C 109.5
H14B C14 H14C 109.5
C20 C15 C16 118.0(2)
C20 C15 N3 125.0(2)
C16 C15 N3 117.0(2)
C17 C16 C15 120.9(2)
C17 C16 H16 119.5
C15 C16 H16 119.5
C16 C17 C18 121.6(2)
C16 C17 H17 119.2
C18 C17 H17 119.2
C17 C18 C19 117.1(2)
C17 C18 C21 121.2(2)
C19 C18 C21 121.6(2)
C20 C19 C18 121.8(2)
C20 C19 H19 119.1
C18 C19 H19 119.1
C19 C20 C15 120.5(2)
C19 C20 H20 119.7
C15 C20 H20 119.7
C18 C21 H21 109.5
C18 C21 H21B 109.5
H21 C21 H21B 109.5
C18 C21 H21C 109.5
H21 C21 H21C 109.5
H21B C21 H21C 109.5

loop_
_geom_bond_atom_site_label_1
_geom_bond_atom_site_label_2
_geom_bond_distance
O1 C7 1.327(3)
O1 H1 0.858(10)
O2 C11 1.298(3)
N1 C7 1.354(3)
N1 N2 1.400(2)
N1 C1 1.417(3)
N2 C9 1.322(3)
N3 C13 1.356(3)
N3 C15 1.411(3)
N3 H2 0.888(10)
C1 C6 1.393(3)
C1 C2 1.395(3)
C2 C3 1.389(3)
C2 H2A 0.9500
C3 C4 1.385(3)
C3 H3 0.9500
C4 C5 1.390(3)
C4 H4 0.9500
C5 C6 1.387(3)
C5 H5 0.9500
C6 H6 0.9500
C7 C8 1.396(3)
C8 C9 1.422(3)
C8 C11 1.441(3)
C9 C10 1.496(3)
C10 H10A 0.9800
C10 H10B 0.9800
C10 H10C 0.9800
C11 C12 1.423(3)
C12 C13 1.381(3)
C12 H12 0.9500
C13 C14 1.496(3)
C14 H14A 0.9800
C14 H14B 0.9800
C14 H14C 0.9800
C15 C20 1.393(3)
C15 C16 1.398(3)
C16 C17 1.382(3)
C16 H16 0.9500
C17 C18 1.393(3)
C17 H17 0.9500
C18 C19 1.398(3)
C18 C21 1.498(3)
C19 C20 1.386(3)
C19 H19 0.9500
C20 H20 0.9500
C21 H21 0.9800
C21 H21B 0.9800
C21 H21C 0.9800

loop_
_geom_hbond_atom_site_label_D
_geom_hbond_atom_site_label_H
_geom_hbond_atom_site_label_A
_geom_hbond_site_symmetry_A
_geom_hbond_distance_DH
_geom_hbond_distance_HA
_geom_hbond_distance_DA
_geom_hbond_angle_DHA
O1 H1 O2 . 0.860(10) 1.71(2) 2.509(2) 155(4)
N3 H2 O2 . 0.890(10) 1.91(2) 2.671(3) 143(2)
C14 H14A Cg2 2_645 0.98 2.69 3.475(2) 138
C14 H14C Cg2 2_655 0.98 2.66 3.563(2) 153
C17 H17 Cg3 2_545 0.95 2.58 3.424(2) 148

loop_
_geom_torsion_atom_site_label_1
_geom_torsion_atom_site_label_2
_geom_torsion_atom_site_label_3
_geom_torsion_atom_site_label_4
_geom_torsion
C7 N1 N2 C9 -0.2(2)
C1 N1 N2 C9 178.60(16)
C7 N1 C1 C6 -180.0(2)
N2 N1 C1 C6 1.5(3)
C7 N1 C1 C2 -0.1(3)
N2 N1 C1 C2 -178.62(17)
C6 C1 C2 C3 0.1(3)
N1 C1 C2 C3 -179.74(17)
C1 C2 C3 C4 0.4(3)
C2 C3 C4 C5 -0.2(3)
C3 C4 C5 C6 -0.5(3)
C4 C5 C6 C1 1.0(3)
C2 C1 C6 C5 -0.8(3)
N1 C1 C6 C5 179.08(17)
N2 N1 C7 O1 179.73(18)
C1 N1 C7 O1 1.1(3)
N2 N1 C7 C8 0.1(2)
C1 N1 C7 C8 -178.55(18)
O1 C7 C8 C9 -179.57(19)
N1 C7 C8 C9 0.1(2)
O1 C7 C8 C11 -1.0(3)
N1 C7 C8 C11 178.65(17)
N1 N2 C9 C8 0.3(2)
N1 N2 C9 C10 -179.30(17)
C7 C8 C9 N2 -0.2(2)
C11 C8 C9 N2 -178.4(2)
C7 C8 C9 C10 179.3(2)
C11 C8 C9 C10 1.1(4)
C7 C8 C11 O2 -0.3(3)
C9 C8 C11 O2 177.8(2)
C7 C8 C11 C12 -179.00(18)
C9 C8 C11 C12 -1.0(4)
O2 C11 C12 C13 -3.5(3)
C8 C11 C12 C13 175.14(19)
C15 N3 C13 C12 -172.5(2)
C15 N3 C13 C14 5.7(3)
C11 C12 C13 N3 0.9(3)
C11 C12 C13 C14 -177.35(18)
C13 N3 C15 C20 -36.1(3)
C13 N3 C15 C16 146.9(2)
C20 C15 C16 C17 -0.6(3)
N3 C15 C16 C17 176.58(19)
C15 C16 C17 C18 1.6(3)
C16 C17 C18 C19 -1.0(3)
C16 C17 C18 C21 -178.35(19)
C17 C18 C19 C20 -0.6(3)
C21 C18 C19 C20 176.7(2)
C18 C19 C20 C15 1.7(3)
C16 C15 C20 C19 -1.0(3)
N3 C15 C20 C19 -177.94(19)

loop_
_cod_related_entry_id
_cod_related_entry_database
_cod_related_entry_code
1 ChemSpider 30657510
